data_7052998
loop_
_publ_author_name
'Moussallem, Chady'
'Allain, Magali'
'Gohier, Fr\'ed\'eric'
'Fr\`ere, Pierre'

_publ_section_title
;
 Synthesis, electronic properties and packing modes of conjugated systems
 based on 2,5-di(cyanovinyl)furan or thiophene and imino-perfluorophenyl
 moieties
;
_journal_issue 2
_journal_name_full 'New Journal of Chemistry'
_journal_page_first 409
_journal_paper_doi 10.1039/c2nj40745k
_journal_volume 37
_journal_year 2013
_chemical_formula_moiety 'C24 H6 F10 N4 O1'
_chemical_formula_sum 'C24 H6 F10 N4 O'
_chemical_formula_weight 556.33
_space_group_IT_number 15
_symmetry_cell_setting monoclinic
_symmetry_space_group_name_Hall '-C 2yc'
_symmetry_space_group_name_H-M 'C 1 2/c 1'
_atom_sites_solution_hydrogens difmap
_atom_sites_solution_primary direct
_atom_sites_solution_secondary difmap
_audit_creation_date 2011-10-04T12:00:02-00:00
_audit_creation_method 'WinGX routine CIF_UPDATE'
_cell_angle_alpha 90
_cell_angle_beta 101.03(2)
_cell_angle_gamma 90
_cell_formula_units_Z 4
_cell_length_a 36.916(9)
_cell_length_b 6.2980(7)
_cell_length_c 9.662(2)
_cell_measurement_reflns_used 5616
_cell_measurement_temperature 293(2)
_cell_measurement_theta_max 27.5
_cell_measurement_theta_min 4.07
_cell_volume 2204.9(8)
_computing_cell_refinement 'Dirax/lsq (Duisenberg & Schreurs, 1989-2000)'
_computing_data_collection 'Collect (Nonius BV, 1997-2000)'
_computing_data_reduction 'EvalCCD (Duisenberg & Schreurs 1990-2000)'
_computing_molecular_graphics 'DIAMOND 3.2g (Crystal Impact GbR 2005)'
_computing_publication_material 'WinGX publication routines (Farrugia, 1999)'
_computing_structure_refinement 'SHELXL-97 (Sheldrick, 1997)'
_computing_structure_solution 'SIR2004 (Burla et al., 2005)'
_diffrn_ambient_temperature 293(2)
_diffrn_detector_area_resol_mean 9
_diffrn_measured_fraction_theta_full 0.98
_diffrn_measured_fraction_theta_max 0.971
_diffrn_measurement_device_type KappaCCD
_diffrn_measurement_method CCD
_diffrn_radiation_monochromator 'horizontally mounted graphite crystal'
_diffrn_radiation_probe x-ray
_diffrn_radiation_type MoK\a
_diffrn_radiation_wavelength 0.71073
_diffrn_reflns_av_R_equivalents 0.0723
_diffrn_reflns_limit_h_max 45
_diffrn_reflns_limit_h_min -47
_diffrn_reflns_limit_k_max 7
_diffrn_reflns_limit_k_min -8
_diffrn_reflns_limit_l_max 12
_diffrn_reflns_limit_l_min -12
_diffrn_reflns_number 20708
_diffrn_reflns_theta_full 27
_diffrn_reflns_theta_max 27.5
_diffrn_reflns_theta_min 4.07
_exptl_absorpt_coefficient_mu 0.164
_exptl_absorpt_correction_T_max 0.99
_exptl_absorpt_correction_T_min 0.837
_exptl_absorpt_correction_type multi-scan
_exptl_absorpt_process_details
;
'(SADABS (Sheldrick, Bruker, 2008))'
;
_exptl_crystal_colour orange
_exptl_crystal_density_diffrn 1.676
_exptl_crystal_density_method 'not measured'
_exptl_crystal_description plate
_exptl_crystal_F_000 1104
_exptl_crystal_size_max 0.46
_exptl_crystal_size_mid 0.29
_exptl_crystal_size_min 0.06
_refine_diff_density_max 0.171
_refine_diff_density_min -0.209
_refine_ls_extinction_method none
_refine_ls_goodness_of_fit_ref 1.122
_refine_ls_hydrogen_treatment refall
_refine_ls_matrix_type full
_refine_ls_number_parameters 189
_refine_ls_number_reflns 2465
_refine_ls_number_restraints 0
_refine_ls_restrained_S_all 1.122
_refine_ls_R_factor_gt 0.0581
_refine_ls_shift/su_max 0
_refine_ls_structure_factor_coef Fsqd
_refine_ls_weighting_details 'calc w=1/[\s^2^(Fo^2^)+(0.0312P)^2^+3.5517P] where P=(Fo^2^+2Fc^2^)/3'
_refine_ls_weighting_scheme calc
_refine_ls_wR_factor_ref 0.1339
_reflns_number_gt 1420
_reflns_number_total 2465
_reflns_threshold_expression >2sigma(I)
_cod_data_source_file c2nj40745k.txt
_cod_data_source_block sad2
_cod_original_cell_volume 2204.9(7)
_cod_original_sg_symbol_H-M 'C 2/c'
_cod_database_code 7052998

loop_
_symmetry_equiv_pos_as_xyz
'x, y, z'
'-x, y, -z+1/2'
'x+1/2, y+1/2, z'
'-x+1/2, y+1/2, -z+1/2'
'-x, -y, -z'
'x, -y, z-1/2'
'-x+1/2, -y+1/2, -z'
'x+1/2, -y+1/2, z-1/2'

loop_
_atom_site_label
_atom_site_type_symbol
_atom_site_fract_x
_atom_site_fract_y
_atom_site_fract_z
_atom_site_U_iso_or_equiv
_atom_site_adp_type
_atom_site_occupancy
_atom_site_calc_flag
_atom_site_refinement_flags
C1 C -0.01402(8) -0.2354(5) 0.6906(3) 0.0494(7) Uani 1 d .
C2 C -0.02231(6) -0.0292(4) 0.6558(2) 0.0358(6) Uani 1 d .
C3 C -0.04886(7) 0.0752(4) 0.5497(3) 0.0396(6) Uani 1 d .
C4 C -0.07011(7) -0.0165(4) 0.4368(3) 0.0377(6) Uani 1 d .
C5 C -0.06569(7) -0.2370(5) 0.4044(3) 0.0454(7) Uani 1 d .
C6 C -0.09811(7) 0.1001(5) 0.3386(3) 0.0416(7) Uani 1 d .
C7 C -0.14557(7) 0.1092(5) 0.1406(3) 0.0439(7) Uani 1 d .
C8 C -0.14132(8) 0.3046(5) 0.0804(3) 0.0517(8) Uani 1 d .
C9 C -0.16812(10) 0.3886(6) -0.0256(3) 0.0646(9) Uani 1 d .
C10 C -0.20030(10) 0.2801(8) -0.0701(3) 0.0764(12) Uani 1 d .
C11 C -0.20546(8) 0.0876(7) -0.0141(3) 0.0705(11) Uani 1 d .
C12 C -0.17842(8) 0.0033(6) 0.0890(3) 0.0555(8) Uani 1 d .
N1 N -0.06066(8) -0.4113(4) 0.3807(3) 0.0668(8) Uani 1 d .
N2 N -0.11861(6) 0.0021(4) 0.2382(2) 0.0438(6) Uani 1 d .
O1 O 0 0.1004(4) 0.75 0.0390(6) Uani 1 d S
F1 F -0.10977(5) 0.4155(3) 0.12063(19) 0.0722(6) Uani 1 d .
F2 F -0.16206(7) 0.5765(4) -0.0845(2) 0.0987(8) Uani 1 d .
F3 F -0.22649(6) 0.3642(5) -0.1707(2) 0.1190(10) Uani 1 d .
F4 F -0.23693(5) -0.0187(5) -0.0579(2) 0.1134(10) Uani 1 d .
F5 F -0.18419(5) -0.1886(4) 0.1424(2) 0.0796(7) Uani 1 d .
H1 H -0.0253(9) -0.358(6) 0.639(4) 0.083(11) Uiso 1 d .
H3 H -0.0520(6) 0.224(5) 0.561(3) 0.040(7) Uiso 1 d .
H6 H -0.1005(8) 0.244(5) 0.362(3) 0.064(9) Uiso 1 d .

loop_
_atom_site_aniso_label
_atom_site_aniso_U_11
_atom_site_aniso_U_22
_atom_site_aniso_U_33
_atom_site_aniso_U_23
_atom_site_aniso_U_13
_atom_site_aniso_U_12
C1 0.0599(18) 0.0326(16) 0.0469(16) -0.0031(13) -0.0117(13) -0.0033(13)
C2 0.0360(13) 0.0371(14) 0.0311(12) -0.0038(11) -0.0015(10) -0.0020(11)
C3 0.0410(14) 0.0340(15) 0.0399(14) 0.0018(12) -0.0025(11) 0.0006(11)
C4 0.0390(13) 0.0360(15) 0.0355(13) 0.0023(12) 0.0007(11) -0.0022(11)
C5 0.0475(16) 0.0454(18) 0.0374(14) 0.0001(13) -0.0069(12) -0.0053(13)
C6 0.0430(15) 0.0430(17) 0.0350(14) -0.0007(13) -0.0023(12) 0.0009(12)
C7 0.0400(14) 0.0585(19) 0.0302(13) -0.0039(13) -0.0007(11) 0.0016(13)
C8 0.0517(17) 0.064(2) 0.0368(15) 0.0005(14) 0.0027(13) 0.0060(15)
C9 0.080(2) 0.076(2) 0.0366(16) 0.0120(16) 0.0084(16) 0.0255(19)
C10 0.056(2) 0.132(4) 0.0350(17) 0.003(2) -0.0063(15) 0.034(2)
C11 0.0391(17) 0.128(4) 0.0393(17) -0.009(2) -0.0055(14) -0.0003(19)
C12 0.0500(17) 0.079(2) 0.0353(15) -0.0054(16) 0.0016(13) -0.0049(16)
N1 0.085(2) 0.0455(17) 0.0598(17) -0.0087(13) -0.0107(14) -0.0004(14)
N2 0.0404(12) 0.0523(14) 0.0339(11) -0.0019(11) -0.0048(10) -0.0008(10)
O1 0.0416(14) 0.0339(14) 0.0354(13) 0 -0.0084(11) 0
F1 0.0782(13) 0.0692(13) 0.0630(12) 0.0113(10) -0.0018(10) -0.0160(10)
F2 0.134(2) 0.0939(18) 0.0670(13) 0.0325(13) 0.0165(13) 0.0345(15)
F3 0.0868(16) 0.200(3) 0.0576(12) 0.0181(15) -0.0174(11) 0.0657(17)
F4 0.0509(12) 0.201(3) 0.0764(14) -0.0138(17) -0.0174(10) -0.0260(15)
F5 0.0766(13) 0.0963(16) 0.0606(12) -0.0020(11) 0.0000(10) -0.0360(12)

loop_
_atom_type_symbol
_atom_type_description
_atom_type_scat_dispersion_real
_atom_type_scat_dispersion_imag
_atom_type_scat_source
C C 0.0033 0.0016 'International Tables Vol C Tables 4.2.6.8 and 6.1.1.4'
H H 0 0 'International Tables Vol C Tables 4.2.6.8 and 6.1.1.4'
N N 0.0061 0.0033 'International Tables Vol C Tables 4.2.6.8 and 6.1.1.4'
O O 0.0106 0.006 'International Tables Vol C Tables 4.2.6.8 and 6.1.1.4'
F F 0.0171 0.0103 'International Tables Vol C Tables 4.2.6.8 and 6.1.1.4'

loop_
_geom_angle_atom_site_label_1
_geom_angle_atom_site_label_2
_geom_angle_atom_site_label_3
_geom_angle
_geom_angle_site_symmetry_1
_geom_angle_site_symmetry_3
C2 C1 C1 107.48(15) . 2_556
C2 C1 H1 125(2) . .
C1 C1 H1 127(2) 2_556 .
C1 C2 O1 109.0(2) . .
C1 C2 C3 134.7(2) . .
O1 C2 C3 116.2(2) . .
C4 C3 C2 126.5(3) . .
C4 C3 H3 116.7(15) . .
C2 C3 H3 116.8(15) . .
C3 C4 C5 121.2(2) . .
C3 C4 C6 122.8(2) . .
C5 C4 C6 116.0(2) . .
N1 C5 C4 177.2(3) . .
N2 C6 C4 119.7(3) . .
N2 C6 H6 125.5(18) . .
C4 C6 H6 114.6(18) . .
C8 C7 C12 115.9(3) . .
C8 C7 N2 125.9(3) . .
C12 C7 N2 117.9(3) . .
F1 C8 C7 120.0(2) . .
F1 C8 C9 118.0(3) . .
C7 C8 C9 121.9(3) . .
F2 C9 C10 120.7(3) . .
F2 C9 C8 119.6(3) . .
C10 C9 C8 119.7(3) . .
F3 C10 C11 120.4(4) . .
F3 C10 C9 119.5(4) . .
C11 C10 C9 120.1(3) . .
F4 C11 C10 120.1(3) . .
F4 C11 C12 120.2(4) . .
C10 C11 C12 119.7(3) . .
F5 C12 C11 118.5(3) . .
F5 C12 C7 118.9(3) . .
C11 C12 C7 122.5(3) . .
C6 N2 C7 121.4(3) . .
C2 O1 C2 107.1(3) . 2_556

loop_
_geom_bond_atom_site_label_1
_geom_bond_atom_site_label_2
_geom_bond_distance
_geom_bond_site_symmetry_2
C1 C2 1.362(4) .
C1 C1 1.390(5) 2_556
C1 H1 0.97(4) .
C2 O1 1.373(3) .
C2 C3 1.435(3) .
C3 C4 1.346(3) .
C3 H3 0.95(3) .
C4 C5 1.440(4) .
C4 C6 1.460(3) .
C5 N1 1.144(4) .
C6 N2 1.270(3) .
C6 H6 0.94(3) .
C7 C8 1.383(4) .
C7 C12 1.390(4) .
C7 N2 1.406(3) .
C8 F1 1.350(3) .
C8 C9 1.386(4) .
C9 F2 1.350(4) .
C9 C10 1.367(5) .
C10 F3 1.342(4) .
C10 C11 1.356(6) .
C11 F4 1.338(4) .
C11 C12 1.374(4) .
C12 F5 1.347(4) .
O1 C2 1.373(3) 2_556
